data_4512061
loop_
_publ_author_name
'Park, In-Hyeok'
'Kim, Ja-Yeon'
'Kim, Kihwan'
'Lee, Shim Sung'

_publ_section_title
;
 Homonuclear and Heteronuclear Complexes of Calix[4]-bis-monothiacrown-5
 with Oligomer and Polymer Structures
;
_journal_issue 11
_journal_name_full 'Crystal Growth &amp; Design'
_journal_page_first 6012
_journal_paper_doi 10.1021/cg501194n
_journal_volume 14
_journal_year 2014
_chemical_formula_moiety 'C44 H52 Cd2 I4 O8 S2'
_chemical_formula_sum 'C44 H52 Cd2 I4 O8 S2'
_chemical_formula_weight 1505.38
_chemical_name_systematic
; 
 ? 
;
_space_group_IT_number 15
_symmetry_cell_setting monoclinic
_symmetry_space_group_name_Hall '-C 2yc'
_symmetry_space_group_name_H-M 'C 1 2/c 1'
_atom_sites_solution_hydrogens geom
_atom_sites_solution_primary direct
_atom_sites_solution_secondary difmap
_audit_creation_method SHELXL-97
_cell_angle_alpha 90.00
_cell_angle_beta 107.3870(10)
_cell_angle_gamma 90.00
_cell_formula_units_Z 8
_cell_length_a 29.8008(7)
_cell_length_b 20.5360(5)
_cell_length_c 17.0526(4)
_cell_measurement_reflns_used 6237
_cell_measurement_temperature 173(2)
_cell_measurement_theta_max 24.68
_cell_measurement_theta_min 2.35
_cell_volume 9959.2(4)
_computing_cell_refinement 'Bruker SAINT'
_computing_data_collection 'Bruker APEX2'
_computing_data_reduction 'Bruker SAINT'
_computing_molecular_graphics 'SHELXL-97 (Sheldrick, 2008)'
_computing_publication_material 'SHELXL-97 (Sheldrick, 2008)'
_computing_structure_refinement 'SHELXL-97 (Sheldrick, 2008)'
_computing_structure_solution 'SHELXS-97 (Sheldrick, 2008)'
_diffrn_ambient_temperature 173(2)
_diffrn_measured_fraction_theta_full 1.000
_diffrn_measured_fraction_theta_max 1.000
_diffrn_measurement_device_type 'Bruker APEX-II CCD'
_diffrn_measurement_method '\f and \w scans'
_diffrn_radiation_monochromator graphite
_diffrn_radiation_source 'fine-focus sealed tube'
_diffrn_radiation_type MoK\a
_diffrn_radiation_wavelength 0.71073
_diffrn_reflns_av_R_equivalents 0.0668
_diffrn_reflns_av_sigmaI/netI 0.0663
_diffrn_reflns_limit_h_max 36
_diffrn_reflns_limit_h_min -36
_diffrn_reflns_limit_k_max 25
_diffrn_reflns_limit_k_min -25
_diffrn_reflns_limit_l_max 20
_diffrn_reflns_limit_l_min -21
_diffrn_reflns_number 41894
_diffrn_reflns_theta_full 26.00
_diffrn_reflns_theta_max 26.00
_diffrn_reflns_theta_min 1.22
_exptl_absorpt_coefficient_mu 3.466
_exptl_absorpt_correction_T_max 0.7885
_exptl_absorpt_correction_T_min 0.5970
_exptl_absorpt_correction_type multi-scan
_exptl_absorpt_process_details SADABS
_exptl_crystal_colour colourless
_exptl_crystal_density_diffrn 2.008
_exptl_crystal_density_method 'not measured'
_exptl_crystal_description block
_exptl_crystal_F_000 5760
_exptl_crystal_size_max 0.17
_exptl_crystal_size_mid 0.12
_exptl_crystal_size_min 0.07
_refine_diff_density_max 1.007
_refine_diff_density_min -0.927
_refine_diff_density_rms 0.135
_refine_ls_extinction_method none
_refine_ls_goodness_of_fit_ref 1.003
_refine_ls_hydrogen_treatment constr
_refine_ls_matrix_type full
_refine_ls_number_parameters 542
_refine_ls_number_reflns 9807
_refine_ls_number_restraints 0
_refine_ls_restrained_S_all 1.003
_refine_ls_R_factor_all 0.0762
_refine_ls_R_factor_gt 0.0413
_refine_ls_shift/su_max 0.002
_refine_ls_shift/su_mean 0.000
_refine_ls_structure_factor_coef Fsqd
_refine_ls_weighting_details 'calc w=1/[\s^2^(Fo^2^)+(0.0389P)^2^+0.0000P] where P=(Fo^2^+2Fc^2^)/3'
_refine_ls_weighting_scheme calc
_refine_ls_wR_factor_gt 0.0803
_refine_ls_wR_factor_ref 0.0929
_reflns_number_gt 6552
_reflns_number_total 9807
_reflns_threshold_expression >2sigma(I)
_cod_data_source_file cg501194n_si_002.cif
_cod_data_source_block 3
_cod_depositor_comments
;
The following automatic conversions were performed:

'_symmetry_cell_setting' value 'Monoclinic' changed to 'monoclinic'
according to
/home/saulius/struct/COD-crude-data--automatic-downloads/rss-feeds/ACS/lib/dictionaries/cif_core.dic
dictionary named 'cif_core.dic' version 2.4.2 from 2011-04-26.

Automatic conversion script
Id: cif_fix_values 2281 2013-09-26 08:29:07Z andrius 

 Adding full bibliography for 4512059--4512065.cif.
;
_cod_original_sg_symbol_H-M C2/c
_cod_database_code 4512061

loop_
_symmetry_equiv_pos_as_xyz
'x, y, z'
'-x, y, -z+1/2'
'x+1/2, y+1/2, z'
'-x+1/2, y+1/2, -z+1/2'
'-x, -y, -z'
'x, -y, z-1/2'
'-x+1/2, -y+1/2, -z'
'x+1/2, -y+1/2, z-1/2'

loop_
_atom_site_label
_atom_site_type_symbol
_atom_site_fract_x
_atom_site_fract_y
_atom_site_fract_z
_atom_site_U_iso_or_equiv
_atom_site_adp_type
_atom_site_occupancy
_atom_site_symmetry_multiplicity
_atom_site_calc_flag
_atom_site_refinement_flags
Cd1 Cd 0.053286(16) 1.03950(3) 0.19836(3) 0.04076(14) Uani 1 1 d .
Cd2 Cd 0.5000 0.93056(3) 0.2500 0.02641(15) Uani 1 2 d S
Cd3 Cd 0.5000 1.12100(3) 0.2500 0.03209(16) Uani 1 2 d S
I1 I 0.072991(15) 1.10388(3) 0.07540(3) 0.05067(14) Uani 1 1 d .
I2 I -0.053115(15) 1.06460(3) 0.14262(3) 0.06559(19) Uani 1 1 d .
I3 I 0.515615(13) 1.02521(2) 0.37736(2) 0.03136(11) Uani 1 1 d .
I4 I 0.578361(16) 1.18847(3) 0.25727(3) 0.05956(16) Uani 1 1 d .
S1 S 0.04780(5) 0.91378(9) 0.18249(9) 0.0409(4) Uani 1 1 d .
S2 S 0.49845(5) 0.82540(8) 0.34959(9) 0.0350(4) Uani 1 1 d .
O1 O 0.24144(12) 0.98668(19) 0.3209(2) 0.0259(9) Uani 1 1 d .
O2 O 0.13906(13) 1.0026(2) 0.2548(2) 0.0373(11) Uani 1 1 d .
O3 O 0.11696(14) 0.8188(2) 0.1184(2) 0.0442(12) Uani 1 1 d .
O4 O 0.21360(13) 0.7914(2) 0.1801(2) 0.0390(11) Uani 1 1 d .
O5 O 0.32301(13) 0.8253(2) 0.4089(2) 0.0341(10) Uani 1 1 d .
O6 O 0.42736(14) 0.8273(2) 0.4697(2) 0.0404(11) Uani 1 1 d .
O7 O 0.41813(12) 0.91221(19) 0.2278(2) 0.0275(9) Uani 1 1 d .
O8 O 0.31473(12) 0.9169(2) 0.1657(2) 0.0270(9) Uani 1 1 d .
C1 C 0.2168(2) 1.0446(3) 0.3302(4) 0.0393(16) Uani 1 1 d .
H1A H 0.2158 1.0751 0.2848 0.047 Uiso 1 1 calc R
H1B H 0.2336 1.0663 0.3826 0.047 Uiso 1 1 calc R
C2 C 0.16827(19) 1.0289(3) 0.3298(4) 0.0411(17) Uani 1 1 d .
H2A H 0.1698 0.9973 0.3744 0.049 Uiso 1 1 calc R
H2B H 0.1534 1.0691 0.3424 0.049 Uiso 1 1 calc R
C3 C 0.14485(19) 0.9344(3) 0.2443(3) 0.0337(15) Uani 1 1 d .
H3A H 0.1745 0.9196 0.2844 0.040 Uiso 1 1 calc R
H3B H 0.1470 0.9262 0.1884 0.040 Uiso 1 1 calc R
C4 C 0.10379(19) 0.8959(3) 0.2568(3) 0.0356(15) Uani 1 1 d .
H4A H 0.1015 0.9051 0.3125 0.043 Uiso 1 1 calc R
H4B H 0.1104 0.8488 0.2541 0.043 Uiso 1 1 calc R
C5 C 0.0580(2) 0.9007(4) 0.0838(4) 0.0456(18) Uani 1 1 d .
H5A H 0.0293 0.9135 0.0399 0.055 Uiso 1 1 calc R
H5B H 0.0837 0.9300 0.0801 0.055 Uiso 1 1 calc R
C6 C 0.0704(2) 0.8328(4) 0.0679(4) 0.0475(19) Uani 1 1 d .
H6A H 0.0480 0.8019 0.0803 0.057 Uiso 1 1 calc R
H6B H 0.0686 0.8278 0.0093 0.057 Uiso 1 1 calc R
C7 C 0.1355(2) 0.7611(4) 0.0967(4) 0.0511(19) Uani 1 1 d .
H7A H 0.1441 0.7681 0.0455 0.061 Uiso 1 1 calc R
H7B H 0.1116 0.7262 0.0866 0.061 Uiso 1 1 calc R
C8 C 0.1783(2) 0.7411(3) 0.1645(4) 0.0455(18) Uani 1 1 d .
H8A H 0.1695 0.7327 0.2152 0.055 Uiso 1 1 calc R
H8B H 0.1912 0.7003 0.1491 0.055 Uiso 1 1 calc R
C9 C 0.2589(2) 0.7674(3) 0.1918(4) 0.0373(16) Uani 1 1 d .
C10 C 0.2829(2) 0.7327(3) 0.2610(4) 0.0374(16) Uani 1 1 d .
C11 C 0.3254(2) 0.7065(3) 0.2624(4) 0.0469(18) Uani 1 1 d .
H11A H 0.3423 0.6814 0.3087 0.056 Uiso 1 1 calc R
C12 C 0.3446(2) 0.7155(3) 0.1984(5) 0.0477(18) Uani 1 1 d .
H12A H 0.3733 0.6946 0.1996 0.057 Uiso 1 1 calc R
C13 C 0.3223(2) 0.7540(3) 0.1342(4) 0.0429(18) Uani 1 1 d .
H13A H 0.3362 0.7613 0.0916 0.051 Uiso 1 1 calc R
C14 C 0.2788(2) 0.7835(3) 0.1293(4) 0.0367(16) Uani 1 1 d .
C15 C 0.2549(2) 0.8261(3) 0.0582(3) 0.0413(17) Uani 1 1 d .
H15A H 0.2275 0.8021 0.0229 0.050 Uiso 1 1 calc R
H15B H 0.2769 0.8332 0.0254 0.050 Uiso 1 1 calc R
C16 C 0.23801(19) 0.8921(3) 0.0771(3) 0.0319(15) Uani 1 1 d .
C17 C 0.26831(18) 0.9362(3) 0.1310(3) 0.0264(14) Uani 1 1 d .
C18 C 0.25338(19) 0.9957(3) 0.1510(3) 0.0299(14) Uani 1 1 d .
C19 C 0.2068(2) 1.0130(3) 0.1131(3) 0.0348(16) Uani 1 1 d .
H19A H 0.1955 1.0539 0.1250 0.042 Uiso 1 1 calc R
C20 C 0.1765(2) 0.9712(4) 0.0582(3) 0.0418(18) Uani 1 1 d .
H20A H 0.1448 0.9838 0.0326 0.050 Uiso 1 1 calc R
C21 C 0.1923(2) 0.9120(4) 0.0410(3) 0.0424(18) Uani 1 1 d .
H21A H 0.1713 0.8838 0.0032 0.051 Uiso 1 1 calc R
C22 C 0.2857(2) 1.0440(3) 0.2076(3) 0.0328(15) Uani 1 1 d .
H22A H 0.3091 1.0587 0.1807 0.039 Uiso 1 1 calc R
H22B H 0.2668 1.0825 0.2126 0.039 Uiso 1 1 calc R
C23 C 0.31208(19) 1.0214(3) 0.2932(3) 0.0284(13) Uani 1 1 d .
C24 C 0.3608(2) 1.0301(3) 0.3235(3) 0.0340(15) Uani 1 1 d .
H24A H 0.3771 1.0497 0.2895 0.041 Uiso 1 1 calc R
C25 C 0.3852(2) 1.0109(3) 0.4010(4) 0.0365(16) Uani 1 1 d .
H25A H 0.4180 1.0190 0.4214 0.044 Uiso 1 1 calc R
C26 C 0.3627(2) 0.9800(3) 0.4498(3) 0.0332(15) Uani 1 1 d .
H26A H 0.3803 0.9645 0.5025 0.040 Uiso 1 1 calc R
C27 C 0.31430(19) 0.9709(3) 0.4230(3) 0.0258(13) Uani 1 1 d .
C28 C 0.2892(2) 0.9391(3) 0.4777(3) 0.0351(16) Uani 1 1 d .
H28A H 0.3131 0.9264 0.5296 0.042 Uiso 1 1 calc R
H28B H 0.2685 0.9719 0.4915 0.042 Uiso 1 1 calc R
C29 C 0.2600(2) 0.8799(3) 0.4434(3) 0.0292(14) Uani 1 1 d .
C30 C 0.2762(2) 0.8282(3) 0.4079(3) 0.0315(15) Uani 1 1 d .
C31 C 0.2465(2) 0.7774(3) 0.3704(4) 0.0364(15) Uani 1 1 d .
C32 C 0.2011(2) 0.7771(4) 0.3757(4) 0.0440(18) Uani 1 1 d .
H32A H 0.1804 0.7426 0.3512 0.053 Uiso 1 1 calc R
C33 C 0.1854(2) 0.8258(3) 0.4160(4) 0.0384(16) Uani 1 1 d .
H33A H 0.1546 0.8238 0.4214 0.046 Uiso 1 1 calc R
C34 C 0.2141(2) 0.8777(3) 0.4487(3) 0.0358(16) Uani 1 1 d .
H34A H 0.2028 0.9120 0.4750 0.043 Uiso 1 1 calc R
C35 C 0.3545(2) 0.8142(4) 0.4935(4) 0.064(2) Uani 1 1 d .
H35A H 0.3612 0.8565 0.5225 0.077 Uiso 1 1 calc R
H35B H 0.3382 0.7863 0.5236 0.077 Uiso 1 1 calc R
C36 C 0.3975(2) 0.7844(3) 0.4945(4) 0.0440(17) Uani 1 1 d .
H36A H 0.4136 0.7686 0.5508 0.053 Uiso 1 1 calc R
H36B H 0.3909 0.7461 0.4574 0.053 Uiso 1 1 calc R
C37 C 0.4744(2) 0.8077(3) 0.4949(4) 0.0425(17) Uani 1 1 d .
H37A H 0.4769 0.7616 0.4796 0.051 Uiso 1 1 calc R
H37B H 0.4875 0.8117 0.5553 0.051 Uiso 1 1 calc R
C38 C 0.5013(2) 0.8513(3) 0.4525(3) 0.0387(16) Uani 1 1 d .
H38A H 0.5346 0.8527 0.4863 0.046 Uiso 1 1 calc R
H38B H 0.4886 0.8961 0.4498 0.046 Uiso 1 1 calc R
C39 C 0.43646(18) 0.8095(3) 0.3019(3) 0.0321(15) Uani 1 1 d .
H39A H 0.4323 0.7874 0.2486 0.039 Uiso 1 1 calc R
H39B H 0.4251 0.7796 0.3374 0.039 Uiso 1 1 calc R
C40 C 0.40685(19) 0.8708(3) 0.2875(3) 0.0318(15) Uani 1 1 d .
H40A H 0.3731 0.8589 0.2677 0.038 Uiso 1 1 calc R
H40B H 0.4125 0.8947 0.3399 0.038 Uiso 1 1 calc R
C41 C 0.39044(19) 0.9004(3) 0.1450(3) 0.0323(15) Uani 1 1 d .
H41A H 0.3831 0.8534 0.1380 0.039 Uiso 1 1 calc R
H41B H 0.4090 0.9121 0.1076 0.039 Uiso 1 1 calc R
C42 C 0.34540(18) 0.9385(3) 0.1211(3) 0.0365(16) Uani 1 1 d .
H42A H 0.3524 0.9853 0.1322 0.044 Uiso 1 1 calc R
H42B H 0.3297 0.9332 0.0615 0.044 Uiso 1 1 calc R
C43 C 0.2639(2) 0.7201(3) 0.3326(4) 0.0503(19) Uani 1 1 d .
H43A H 0.2377 0.6887 0.3141 0.060 Uiso 1 1 calc R
H43B H 0.2890 0.6986 0.3764 0.060 Uiso 1 1 calc R
C44 C 0.28974(18) 0.9936(3) 0.3456(3) 0.0262(13) Uani 1 1 d .

loop_
_atom_site_aniso_label
_atom_site_aniso_U_11
_atom_site_aniso_U_22
_atom_site_aniso_U_33
_atom_site_aniso_U_23
_atom_site_aniso_U_13
_atom_site_aniso_U_12
Cd1 0.0335(3) 0.0509(4) 0.0378(3) 0.0042(2) 0.0105(2) 0.0036(2)
Cd2 0.0210(3) 0.0286(4) 0.0273(3) 0.000 0.0036(2) 0.000
Cd3 0.0282(3) 0.0287(4) 0.0409(3) 0.000 0.0127(3) 0.000
I1 0.0369(3) 0.0585(3) 0.0524(3) 0.0176(2) 0.0070(2) -0.0066(2)
I2 0.0258(2) 0.1303(6) 0.0392(3) 0.0203(3) 0.0075(2) 0.0049(3)
I3 0.0338(2) 0.0313(2) 0.02660(19) -0.00162(18) 0.00540(16) 0.00107(18)
I4 0.0510(3) 0.0580(4) 0.0774(3) -0.0134(3) 0.0309(3) -0.0264(3)
S1 0.0254(8) 0.0556(12) 0.0391(9) 0.0044(8) 0.0057(7) -0.0087(8)
S2 0.0293(8) 0.0400(10) 0.0348(8) -0.0007(7) 0.0079(7) 0.0052(7)
O1 0.019(2) 0.025(2) 0.034(2) -0.0014(18) 0.0085(16) 0.0007(17)
O2 0.026(2) 0.036(3) 0.042(2) -0.004(2) 0.0000(19) 0.0053(19)
O3 0.034(2) 0.050(3) 0.046(3) -0.014(2) 0.007(2) -0.005(2)
O4 0.032(2) 0.033(3) 0.055(3) -0.009(2) 0.019(2) -0.008(2)
O5 0.040(2) 0.032(3) 0.034(2) 0.004(2) 0.0161(19) 0.001(2)
O6 0.041(3) 0.041(3) 0.042(2) 0.014(2) 0.016(2) 0.003(2)
O7 0.025(2) 0.030(2) 0.0260(19) 0.0044(18) 0.0044(16) -0.0028(17)
O8 0.0169(19) 0.039(3) 0.0241(19) 0.0092(18) 0.0042(16) -0.0022(17)
C1 0.029(3) 0.033(4) 0.056(4) -0.005(3) 0.012(3) 0.001(3)
C2 0.026(3) 0.047(5) 0.045(4) -0.011(3) 0.004(3) 0.003(3)
C3 0.025(3) 0.041(4) 0.031(3) -0.007(3) 0.003(3) -0.001(3)
C4 0.029(3) 0.040(4) 0.033(3) 0.004(3) 0.004(3) -0.002(3)
C5 0.034(4) 0.059(5) 0.037(4) -0.001(3) -0.002(3) -0.005(3)
C6 0.040(4) 0.055(5) 0.037(4) -0.012(3) -0.003(3) -0.005(3)
C7 0.046(4) 0.053(5) 0.053(4) -0.020(4) 0.014(3) -0.017(4)
C8 0.038(4) 0.041(5) 0.061(4) -0.011(4) 0.019(3) -0.006(3)
C9 0.036(4) 0.027(4) 0.052(4) -0.017(3) 0.020(3) -0.006(3)
C10 0.047(4) 0.017(3) 0.048(4) -0.002(3) 0.015(3) 0.004(3)
C11 0.052(4) 0.021(4) 0.063(5) 0.001(3) 0.010(4) -0.002(3)
C12 0.039(4) 0.029(4) 0.072(5) -0.017(4) 0.012(4) 0.003(3)
C13 0.035(4) 0.041(4) 0.054(4) -0.029(4) 0.016(3) -0.014(3)
C14 0.031(3) 0.034(4) 0.040(4) -0.018(3) 0.004(3) -0.005(3)
C15 0.040(4) 0.055(5) 0.030(3) -0.015(3) 0.012(3) -0.013(3)
C16 0.028(3) 0.051(5) 0.017(3) 0.001(3) 0.007(2) -0.002(3)
C17 0.019(3) 0.042(4) 0.019(3) 0.006(3) 0.007(2) -0.002(3)
C18 0.027(3) 0.039(4) 0.025(3) 0.015(3) 0.009(3) 0.002(3)
C19 0.031(3) 0.041(4) 0.032(3) 0.021(3) 0.010(3) 0.010(3)
C20 0.021(3) 0.073(6) 0.028(3) 0.016(4) 0.003(3) 0.001(4)
C21 0.034(4) 0.066(6) 0.024(3) 0.004(3) 0.004(3) -0.008(4)
C22 0.035(3) 0.021(3) 0.045(4) 0.014(3) 0.017(3) -0.003(3)
C23 0.029(3) 0.019(3) 0.039(3) -0.001(3) 0.013(3) -0.008(3)
C24 0.030(3) 0.036(4) 0.039(3) -0.005(3) 0.014(3) -0.014(3)
C25 0.025(3) 0.037(4) 0.046(4) -0.014(3) 0.009(3) -0.008(3)
C26 0.030(3) 0.039(4) 0.028(3) -0.009(3) 0.004(3) -0.004(3)
C27 0.029(3) 0.027(4) 0.022(3) -0.009(3) 0.010(2) 0.000(3)
C28 0.032(3) 0.050(5) 0.022(3) -0.005(3) 0.007(3) -0.002(3)
C29 0.031(3) 0.039(4) 0.018(3) 0.005(3) 0.008(2) -0.001(3)
C30 0.031(3) 0.038(4) 0.027(3) 0.012(3) 0.011(3) 0.001(3)
C31 0.046(4) 0.028(4) 0.034(3) 0.010(3) 0.011(3) -0.004(3)
C32 0.049(4) 0.040(5) 0.041(4) 0.009(3) 0.011(3) -0.019(3)
C33 0.036(4) 0.046(5) 0.036(3) 0.010(3) 0.015(3) -0.008(3)
C34 0.038(4) 0.048(5) 0.026(3) 0.007(3) 0.017(3) 0.006(3)
C35 0.057(5) 0.080(7) 0.052(4) 0.030(4) 0.012(4) 0.001(4)
C36 0.041(4) 0.040(4) 0.048(4) 0.008(3) 0.008(3) 0.006(3)
C37 0.044(4) 0.047(5) 0.030(3) 0.004(3) 0.001(3) 0.005(3)
C38 0.039(4) 0.042(4) 0.031(3) 0.001(3) 0.004(3) -0.002(3)
C39 0.030(3) 0.041(4) 0.024(3) 0.006(3) 0.007(2) -0.002(3)
C40 0.029(3) 0.039(4) 0.025(3) 0.005(3) 0.004(3) -0.005(3)
C41 0.028(3) 0.043(4) 0.024(3) -0.004(3) 0.004(2) -0.004(3)
C42 0.021(3) 0.054(5) 0.034(3) 0.015(3) 0.009(3) -0.004(3)
C43 0.070(5) 0.023(4) 0.060(4) 0.010(4) 0.023(4) -0.005(4)
C44 0.019(3) 0.027(4) 0.031(3) -0.006(3) 0.004(2) -0.003(3)

loop_
_atom_type_symbol
_atom_type_description
_atom_type_scat_dispersion_real
_atom_type_scat_dispersion_imag
_atom_type_scat_source
C C 0.0033 0.0016 'International Tables Vol C Tables 4.2.6.8 and 6.1.1.4'
H H 0.0000 0.0000 'International Tables Vol C Tables 4.2.6.8 and 6.1.1.4'
O O 0.0106 0.0060 'International Tables Vol C Tables 4.2.6.8 and 6.1.1.4'
S S 0.1246 0.1234 'International Tables Vol C Tables 4.2.6.8 and 6.1.1.4'
Cd Cd -0.8075 1.2024 'International Tables Vol C Tables 4.2.6.8 and 6.1.1.4'
I I -0.4742 1.8119 'International Tables Vol C Tables 4.2.6.8 and 6.1.1.4'

loop_
_geom_angle_atom_site_label_1
_geom_angle_atom_site_label_2
_geom_angle_atom_site_label_3
_geom_angle
_geom_angle_site_symmetry_1
_geom_angle_site_symmetry_3
O2 Cd1 S1 76.69(10) . .
O2 Cd1 I1 90.71(10) . .
S1 Cd1 I1 115.43(4) . .
O2 Cd1 I2 88.91(9) . 2
S1 Cd1 I2 105.63(4) . 2
I1 Cd1 I2 137.65(3) . 2
O2 Cd1 I2 171.24(10) . .
S1 Cd1 I2 96.18(4) . .
I1 Cd1 I2 97.014(19) . .
I2 Cd1 I2 88.159(18) 2 .
O7 Cd2 O7 161.82(19) 2_655 .
O7 Cd2 S2 89.05(10) 2_655 .
O7 Cd2 S2 76.65(9) . .
O7 Cd2 S2 76.65(9) 2_655 2_655
O7 Cd2 S2 89.05(10) . 2_655
S2 Cd2 S2 76.83(7) . 2_655
O7 Cd2 I3 98.92(9) 2_655 2_655
O7 Cd2 I3 93.48(9) . 2_655
S2 Cd2 I3 167.37(3) . 2_655
S2 Cd2 I3 95.39(3) 2_655 2_655
O7 Cd2 I3 93.48(9) 2_655 .
O7 Cd2 I3 98.92(9) . .
S2 Cd2 I3 95.39(3) . .
S2 Cd2 I3 167.37(3) 2_655 .
I3 Cd2 I3 93.90(2) 2_655 .
I4 Cd3 I4 117.90(3) 2_655 .
I4 Cd3 I3 112.168(15) 2_655 2_655
I4 Cd3 I3 109.354(14) . 2_655
I4 Cd3 I3 109.353(14) 2_655 .
I4 Cd3 I3 112.171(15) . .
I3 Cd3 I3 93.21(2) 2_655 .
Cd1 I2 Cd1 88.248(18) 2 .
Cd2 I3 Cd3 86.445(16) . .
C4 S1 C5 104.2(3) . .
C4 S1 Cd1 96.5(2) . .
C5 S1 Cd1 102.7(2) . .
C39 S2 C38 103.5(3) . .
C39 S2 Cd2 93.83(19) . .
C38 S2 Cd2 111.3(2) . .
C44 O1 C1 113.8(4) . .
C2 O2 C3 114.8(4) . .
C2 O2 Cd1 120.0(3) . .
C3 O2 Cd1 112.8(3) . .
C7 O3 C6 113.5(5) . .
C9 O4 C8 113.2(5) . .
C30 O5 C35 111.1(4) . .
C37 O6 C36 113.2(5) . .
C41 O7 C40 114.2(4) . .
C41 O7 Cd2 116.4(3) . .
C40 O7 Cd2 115.1(3) . .
C17 O8 C42 113.6(4) . .
O1 C1 C2 110.5(5) . .
O2 C2 C1 115.0(5) . .
O2 C3 C4 111.1(5) . .
C3 C4 S1 114.1(4) . .
C6 C5 S1 115.3(5) . .
O3 C6 C5 109.2(5) . .
O3 C7 C8 109.8(5) . .
O4 C8 C7 110.5(6) . .
C10 C9 O4 122.4(6) . .
C10 C9 C14 122.9(6) . .
O4 C9 C14 114.7(6) . .
C11 C10 C9 117.2(6) . .
C11 C10 C43 118.9(6) . .
C9 C10 C43 123.8(6) . .
C10 C11 C12 122.0(7) . .
C13 C12 C11 119.7(6) . .
C12 C13 C14 121.3(7) . .
C9 C14 C13 116.2(6) . .
C9 C14 C15 123.2(6) . .
C13 C14 C15 120.5(6) . .
C14 C15 C16 117.4(5) . .
C21 C16 C17 117.1(6) . .
C21 C16 C15 121.2(6) . .
C17 C16 C15 121.7(5) . .
C18 C17 O8 120.1(5) . .
C18 C17 C16 122.7(5) . .
O8 C17 C16 117.2(5) . .
C17 C18 C19 117.6(6) . .
C17 C18 C22 123.2(5) . .
C19 C18 C22 119.1(6) . .
C20 C19 C18 120.9(6) . .
C21 C20 C19 119.9(6) . .
C20 C21 C16 121.7(6) . .
C23 C22 C18 117.6(5) . .
C44 C23 C24 117.4(5) . .
C44 C23 C22 122.6(5) . .
C24 C23 C22 120.0(5) . .
C25 C24 C23 121.1(6) . .
C24 C25 C26 120.3(5) . .
C25 C26 C27 120.8(5) . .
C44 C27 C26 118.0(5) . .
C44 C27 C28 121.2(5) . .
C26 C27 C28 120.8(5) . .
C29 C28 C27 116.4(5) . .
C30 C29 C34 118.7(6) . .
C30 C29 C28 123.7(5) . .
C34 C29 C28 117.6(6) . .
C29 C30 O5 120.6(5) . .
C29 C30 C31 121.5(6) . .
O5 C30 C31 118.0(6) . .
C32 C31 C30 118.1(6) . .
C32 C31 C43 119.6(6) . .
C30 C31 C43 122.0(6) . .
C33 C32 C31 121.1(6) . .
C32 C33 C34 120.2(6) . .
C33 C34 C29 120.1(6) . .
C36 C35 O5 112.7(6) . .
O6 C36 C35 112.1(6) . .
O6 C37 C38 107.8(5) . .
C37 C38 S2 114.2(4) . .
C40 C39 S2 112.9(4) . .
O7 C40 C39 111.0(5) . .
O7 C41 C42 112.7(5) . .
O8 C42 C41 111.0(5) . .
C31 C43 C10 118.1(5) . .
O1 C44 C27 117.5(5) . .
O1 C44 C23 120.2(5) . .
C27 C44 C23 122.3(5) . .

loop_
_geom_bond_atom_site_label_1
_geom_bond_atom_site_label_2
_geom_bond_distance
_geom_bond_site_symmetry_2
Cd1 O2 2.562(4) .
Cd1 S1 2.596(2) .
Cd1 I1 2.6879(7) .
Cd1 I2 2.7617(6) 2
Cd1 I2 3.0696(6) .
Cd2 O7 2.385(3) 2_655
Cd2 O7 2.385(3) .
Cd2 S2 2.7563(17) .
Cd2 S2 2.7563(17) 2_655
Cd2 I3 2.8473(6) 2_655
Cd2 I3 2.8473(6) .
Cd3 I4 2.6861(6) 2_655
Cd3 I4 2.6861(6) .
Cd3 I3 2.8634(6) 2_655
Cd3 I3 2.8635(6) .
I2 Cd1 2.7616(6) 2
S1 C4 1.806(5) .
S1 C5 1.816(6) .
S2 C39 1.812(5) .
S2 C38 1.812(6) .
O1 C44 1.381(6) .
O1 C1 1.432(7) .
O2 C2 1.421(6) .
O2 C3 1.428(7) .
O3 C7 1.403(8) .
O3 C6 1.426(7) .
O4 C9 1.395(7) .
O4 C8 1.442(7) .
O5 C30 1.392(6) .
O5 C35 1.484(7) .
O6 C37 1.397(7) .
O6 C36 1.405(7) .
O7 C41 1.428(6) .
O7 C40 1.440(6) .
O8 C17 1.390(6) .
O8 C42 1.423(6) .
C1 C2 1.479(8) .
C3 C4 1.525(8) .
C5 C6 1.490(9) .
C7 C8 1.500(9) .
C9 C10 1.380(9) .
C9 C14 1.405(9) .
C10 C11 1.372(9) .
C10 C43 1.512(9) .
C11 C12 1.388(9) .
C12 C13 1.353(9) .
C13 C14 1.410(8) .
C14 C15 1.493(9) .
C15 C16 1.512(9) .
C16 C21 1.378(8) .
C16 C17 1.409(8) .
C17 C18 1.377(8) .
C18 C19 1.392(7) .
C18 C22 1.513(8) .
C19 C20 1.385(9) .
C20 C21 1.369(9) .
C22 C23 1.509(7) .
C23 C44 1.386(8) .
C23 C24 1.398(7) .
C24 C25 1.364(8) .
C25 C26 1.370(8) .
C26 C27 1.388(7) .
C27 C44 1.385(7) .
C27 C28 1.508(8) .
C28 C29 1.508(8) .
C29 C30 1.378(8) .
C29 C34 1.399(8) .
C30 C31 1.394(8) .
C31 C32 1.385(8) .
C31 C43 1.505(9) .
C32 C33 1.373(9) .
C33 C34 1.375(9) .
C35 C36 1.416(9) .
C37 C38 1.521(9) .
C39 C40 1.514(8) .
C41 C42 1.500(8) .
